data_1540960
loop_
_publ_author_name
'Shepelev, Yu.F.'
'Butikova, I.K.'
'Smolin, Yu.I.'

_publ_section_title
;
 Crystal structure of the synthetic zeolite Li F
;
_journal_name_full Kristallografiya
_journal_page_first 1302
_journal_page_last 1304
_journal_volume 34
_journal_year 1989
_chemical_formula_sum 'Al5 H15.84 Li5.04 O27.92 Si5'
_chemical_name_systematic 'Li5.04 Si5 Al5 O20 (H2 O)7.92'
_space_group_IT_number 113
_symmetry_space_group_name_Hall 'P -4 2ab'
_symmetry_space_group_name_H-M 'P -4 21 m'
_cell_angle_alpha 90
_cell_angle_beta 90
_cell_angle_gamma 90
_cell_formula_units_Z 1
_cell_length_a 9.911
_cell_length_b 9.911
_cell_length_c 6.56
_cell_volume 644.375
_citation_journal_id_ASTM KRISAJ
_cod_data_source_file Shepelev_KRISAJ_1989_1904.cif
_cod_data_source_block H15.84Al5Li5.04O27.92Si5
_cod_original_cell_volume 644.3752
_cod_original_formula_sum 'H15.84 Al5 Li5.04 O27.92 Si5'
_cod_database_code 1540960

loop_
_symmetry_equiv_pos_as_xyz
x,y,z
y,-x,-z
-x,-y,z
-y,x,-z
x+1/2,-y+1/2,-z
-y+1/2,-x+1/2,z
-x+1/2,y+1/2,-z
y+1/2,x+1/2,z

loop_
_atom_site_label
_atom_site_type_symbol
_atom_site_fract_x
_atom_site_fract_y
_atom_site_fract_z
_atom_site_occupancy
_atom_site_U_iso_or_equiv
Si2 Si+4 0.1151 0.1529 0.38 0.5 0.0
O3 O-2 0.2067 0.2933 0.3769 1 0.0
Li1 Li+1 0.364 0.136 0.639 0.8 0.0
H2 H+1 0.061 0.439 0.549 0.45 0.0
Li2 Li+1 0.241 0.259 0.086 0.2 0.0
O5 O-2 0.347 0.153 0.935 0.83 0.0
H3 H+1 0.244 0.129 0.987 0.83 0.0
O2 O-2 -0.044 0.1898 0.4564 1 0.0
Al1 Al+3 0 0 0 0.5 0.0
H4 H+1 0.179 0.321 0.869 0.7 0.0
O4 O-2 0 0.5 0.458 0.9 0.0
Li3 Li+1 0.318 0.293 0.755 0.13 0.0
O6 O-2 0.12 0.38 0.875 0.7 0.0
H1 H+1 0 0.5 0.312 0.9 0.0
Si1 Si+4 0 0 0 0.5 0.0
H5 H+1 0.104 0.396 0.75 0.7 0.0
Al2 Al+3 0.1151 0.1529 0.38 0.5 0.0
O1 O-2 0.1108 0.0872 0.146 1 0.0
